data_9013872
loop_
_publ_author_name
'Camara, F.'
'Nestola, F.'
'Angel, R. J.'
'Ohashi, H.'

_publ_section_title
;
 Spontaneous strain variations through the low-temperature displacive
 phase transition of LiGaSi2O6 clinopyroxene
 Note: T = 573 K
;
_journal_name_full 'European Journal of Mineralogy'
_journal_page_first 599
_journal_page_last 614
_journal_paper_doi 10.1127/0935-1221/2009/0021-1926
_journal_volume 21
_journal_year 2009
_chemical_compound_source Synthetic
_chemical_formula_structural LiGa(Si2O6)
_chemical_formula_sum 'Ga Li O6 Si2'
_space_group_IT_number 15
_symmetry_space_group_name_Hall '-C 2yc'
_symmetry_space_group_name_H-M 'C 1 2/c 1'
_cell_angle_alpha 90
_cell_angle_beta 110.173
_cell_angle_gamma 90
_cell_length_a 9.5859
_cell_length_b 8.5911
_cell_length_c 5.2731
_cell_formula_units_Z 4
_cell_volume 407.619
_database_code_amcsd 0007318
_diffrn_ambient_temperature 573
_exptl_crystal_density_diffrn 3.729
_cod_original_formula_sum 'Li Ga Si2 O6'
_cod_database_code 9013872
_amcsd_formula_title LiGaSi2O6

loop_
_space_group_symop_operation_xyz
x,y,z
1/2+x,1/2+y,z
x,-y,1/2+z
1/2+x,1/2-y,1/2+z
-x,y,1/2-z
1/2-x,1/2+y,1/2-z
-x,-y,-z
1/2-x,1/2-y,-z

loop_
_atom_site_aniso_label
_atom_site_aniso_U_11
_atom_site_aniso_U_22
_atom_site_aniso_U_33
_atom_site_aniso_U_12
_atom_site_aniso_U_13
_atom_site_aniso_U_23
LiM2 0.03600 0.03800 0.02500 0.00000 0.01100 0.00000
GaM1 0.00970 0.00960 0.00970 0.00000 0.00284 0.00000
Si 0.00820 0.00930 0.00810 -0.00140 0.00250 -0.00050
O1 0.00960 0.01270 0.01100 -0.00110 0.00340 0.00010
O2 0.01650 0.01170 0.02230 -0.00420 0.00960 -0.00300
O3 0.01260 0.02460 0.01410 -0.00040 0.00500 -0.00730

loop_
_atom_site_label
_atom_site_fract_x
_atom_site_fract_y
_atom_site_fract_z
_atom_site_U_iso_or_equiv
LiM2 0.00000 0.26770 0.25000 0.03300
GaM1 0.00000 0.90050 0.25000 0.00983
Si 0.29632 0.09102 0.25926 0.00860
O1 0.11385 0.08387 0.14370 0.01110
O2 0.36577 0.26080 0.32230 0.01600
O3 0.35667 -0.00050 0.04830 0.01700

loop_
_cod_related_entry_id
_cod_related_entry_database
_cod_related_entry_code
1 AMCSD 0007318
